data_7209516
loop_
_publ_author_name
'Bonnard, Ga\"etan'
'Barr\`es, Anne-Lise'
'Mentr\'e, Olivier'
'Allis, Damian G.'
'Gatti, Carlo'
'Poizot, Philippe'
'Frayret, Christine'

_publ_section_title
;
 The low/room-temperature forms of the lithiated salt of
 3,6-dihydroxy-2,5-dimethoxy-p-benzoquinone: a combined experimental and
 dispersion-corrected density functional study
;
_journal_issue 15
_journal_name_full CrystEngComm
_journal_page_first 2809
_journal_paper_doi 10.1039/c2ce26523k
_journal_volume 15
_journal_year 2013
_chemical_formula_moiety 'C8 H14 Li2 O10'
_chemical_formula_sum 'C8 H14 Li2 O10'
_chemical_formula_weight 284.1
_chemical_name_systematic ' ?'
_space_group_IT_number 14
_symmetry_cell_setting monoclinic
_symmetry_Int_Tables_number 14
_symmetry_space_group_name_Hall '-P 2yn'
_symmetry_space_group_name_H-M 'P 1 21/n 1'
_cell_angle_alpha 90
_cell_angle_beta 107.394(3)
_cell_angle_gamma 90
_cell_formula_units_Z 4
_cell_length_a 10.5610(8)
_cell_length_b 9.4941(7)
_cell_length_c 13.2344(8)
_cell_measurement_temperature 100
_cell_volume 1266.30(16)
_diffrn_ambient_temperature 100
_diffrn_measured_fraction_theta_full 0.99
_diffrn_measured_fraction_theta_max 0.99
_diffrn_radiation_source 'X-ray tube'
_diffrn_radiation_type 'Mo K\a'
_diffrn_radiation_wavelength 0.71073
_diffrn_reflns_av_R_equivalents 0.0415
_diffrn_reflns_av_sigmaI/netI 0.021
_diffrn_reflns_limit_h_max 15
_diffrn_reflns_limit_h_min -15
_diffrn_reflns_limit_k_max 13
_diffrn_reflns_limit_k_min -13
_diffrn_reflns_limit_l_max 19
_diffrn_reflns_limit_l_min -19
_diffrn_reflns_number 41727
_diffrn_reflns_theta_full 31.18
_diffrn_reflns_theta_max 31.18
_diffrn_reflns_theta_min 2.94
_exptl_absorpt_coefficient_mu 0.136
_exptl_absorpt_correction_T_max 0.986
_exptl_absorpt_correction_T_min 0.942
_exptl_absorpt_correction_type multi-scan
_exptl_absorpt_process_details sadabs
_exptl_crystal_colour purple
_exptl_crystal_density_diffrn 1.4896
_exptl_crystal_description plate
_exptl_crystal_F_000 592
_exptl_crystal_size_max 0.3
_exptl_crystal_size_mid 0.2
_exptl_crystal_size_min 0.1
_refine_diff_density_max 0.63
_refine_diff_density_min -0.23
_refine_ls_extinction_method none
_refine_ls_goodness_of_fit_gt 1.25
_refine_ls_goodness_of_fit_ref 1.15
_refine_ls_hydrogen_treatment refall
_refine_ls_number_constraints 0
_refine_ls_number_parameters 237
_refine_ls_number_reflns 4098
_refine_ls_number_restraints 0
_refine_ls_R_factor_all 0.0501
_refine_ls_R_factor_gt 0.0327
_refine_ls_shift/su_max 0.0315
_refine_ls_shift/su_mean 0.0028
_refine_ls_structure_factor_coef F
_refine_ls_weighting_details w=1/(\s^2^(F)+0.0009F^2^)
_refine_ls_weighting_scheme sigma
_refine_ls_wR_factor_gt 0.0488
_refine_ls_wR_factor_ref 0.0538
_reflns_number_gt 2941
_reflns_number_total 4098
_reflns_threshold_expression I>3\s(I)
_cod_data_source_file c2ce26523k.txt
_cod_data_source_block I
_cod_original_cell_volume 1266.296(156)
_cod_database_code 7209516

loop_
_symmetry_equiv_pos_site_id
_symmetry_equiv_pos_as_xyz
1 x,y,z
2 -x+1/2,y+1/2,-z+1/2
3 -x,-y,-z
4 x+1/2,-y+1/2,z+1/2

loop_
_atom_site_label
_atom_site_type_symbol
_atom_site_fract_x
_atom_site_fract_y
_atom_site_fract_z
_atom_site_adp_type
_atom_site_U_iso_or_equiv
_atom_site_symmetry_multiplicity
_atom_site_occupancy
_atom_site_calc_flag
O1A O 0.50919(6) 0.28471(6) 0.01149(5) Uani 0.01118(18) 4 1 d
O2A O 0.46117(6) -0.15556(6) 0.17258(5) Uani 0.01031(18) 4 1 d
O3A O 0.45847(6) 0.14004(6) 0.16308(5) Uani 0.01308(19) 4 1 d
C1A C 0.50512(7) 0.15183(8) -0.00051(6) Uani 0.0089(2) 4 1 d
C2A C 0.47748(7) -0.08064(8) 0.08710(6) Uani 0.0090(2) 4 1 d
C3A C 0.47824(7) 0.06804(8) 0.08994(6) Uani 0.0090(2) 4 1 d
C4A C 0.32482(8) -0.19129(10) 0.15901(7) Uani 0.0156(3) 4 1 d
H1A H 0.3211(11) -0.2475(14) 0.2213(10) Uiso 0.028(3) 4 1 d
H2A H 0.2881(10) -0.2456(13) 0.0964(9) Uiso 0.016(3) 4 1 d
H3A H 0.2750(12) -0.1050(13) 0.1535(9) Uiso 0.023(3) 4 1 d
O1B O 0.51836(6) 0.78237(6) 0.49939(5) Uani 0.01130(18) 4 1 d
O2B O 0.45696(5) 0.65528(6) 0.67131(4) Uani 0.00968(17) 4 1 d
O3B O 0.56410(6) 0.64153(6) 0.34558(5) Uani 0.01262(19) 4 1 d
C1B C 0.50806(7) 0.65098(8) 0.50557(6) Uani 0.0090(2) 4 1 d
C2B C 0.47697(7) 0.57899(8) 0.58769(6) Uani 0.0089(2) 4 1 d
C3B C 0.53385(7) 0.56741(8) 0.41420(6) Uani 0.0089(2) 4 1 d
C4B C 0.32057(8) 0.69860(10) 0.64856(7) Uani 0.0160(3) 4 1 d
H1B H 0.2670(13) 0.6134(14) 0.6415(9) Uiso 0.026(3) 4 1 d
H2B H 0.2910(11) 0.7506(14) 0.5827(10) Uiso 0.024(3) 4 1 d
H3B H 0.3128(11) 0.7548(14) 0.7057(10) Uiso 0.026(3) 4 1 d
Ow1 O 0.44593(6) 1.01932(6) 0.34698(5) Uani 0.01159(19) 4 1 d
Hw1a H 0.4448(13) 1.0623(15) 0.2904(12) Uiso 0.035(4) 4 1 d
Hw1b H 0.4591(13) 1.0901(15) 0.3891(11) Uiso 0.035(4) 4 1 d
Ow2 O 0.27892(6) 0.42170(7) 0.09908(6) Uani 0.0177(2) 4 1 d
Hw2a H 0.2177(13) 0.4394(14) 0.1222(10) Uiso 0.027(3) 4 1 d
Hw2b H 0.2620(13) 0.4609(15) 0.0467(12) Uiso 0.040(4) 4 1 d
Ow3 O 0.56905(6) 0.53282(7) 0.15989(5) Uani 0.01113(18) 4 1 d
Hw3a H 0.5652(13) 0.5715(15) 0.2141(12) Uiso 0.034(4) 4 1 d
Hw3b H 0.5407(13) 0.6007(14) 0.1141(10) Uiso 0.028(3) 4 1 d
Ow4 O 0.74077(6) 0.91452(7) 0.40793(5) Uani 0.0141(2) 4 1 d
Hw4a H 0.7824(14) 0.9619(16) 0.3775(11) Uiso 0.039(4) 4 1 d
Hw4b H 0.8009(15) 0.8613(15) 0.4375(11) Uiso 0.047(4) 4 1 d
Li1 Li 0.55742(15) 0.84985(15) 0.36410(13) Uani 0.0149(5) 4 1 d
Li2 Li 0.45818(15) 0.35379(16) 0.15071(12) Uani 0.0146(4) 4 1 d

loop_
_atom_site_aniso_label
_atom_site_aniso_type_symbol
_atom_site_aniso_U_11
_atom_site_aniso_U_22
_atom_site_aniso_U_33
_atom_site_aniso_U_12
_atom_site_aniso_U_13
_atom_site_aniso_U_23
O1A O 0.0164(3) 0.0061(3) 0.0118(3) -0.0002(2) 0.0052(2) -0.0013(2)
O2A O 0.0123(3) 0.0095(3) 0.0100(3) -0.00054(19) 0.0047(2) 0.0017(2)
O3A O 0.0225(3) 0.0085(3) 0.0100(3) 0.0012(2) 0.0074(2) -0.0016(2)
C1A C 0.0097(3) 0.0076(4) 0.0094(4) 0.0000(2) 0.0026(3) -0.0004(3)
C2A C 0.0124(3) 0.0074(3) 0.0083(4) 0.0006(2) 0.0046(3) 0.0008(3)
C3A C 0.0107(3) 0.0075(3) 0.0089(4) 0.0005(2) 0.0028(3) -0.0002(3)
C4A C 0.0138(4) 0.0188(4) 0.0151(4) -0.0037(3) 0.0057(3) -0.0018(3)
O1B O 0.0172(3) 0.0063(3) 0.0117(3) -0.0009(2) 0.0064(2) -0.0006(2)
O2B O 0.0117(3) 0.0091(3) 0.0091(3) 0.00094(19) 0.0044(2) -0.0016(2)
O3B O 0.0213(3) 0.0088(3) 0.0102(3) -0.0015(2) 0.0083(2) 0.0008(2)
C1B C 0.0102(3) 0.0074(3) 0.0094(4) -0.0002(2) 0.0030(3) -0.0004(3)
C2B C 0.0127(3) 0.0073(3) 0.0073(4) 0.0001(2) 0.0043(3) -0.0010(3)
C3B C 0.0111(3) 0.0079(3) 0.0079(4) -0.0006(2) 0.0030(3) -0.0008(3)
C4B C 0.0140(4) 0.0204(5) 0.0141(4) 0.0044(3) 0.0049(3) -0.0008(3)
Ow1 O 0.0183(3) 0.0086(3) 0.0096(3) -0.0010(2) 0.0069(2) -0.0005(2)
Ow2 O 0.0149(3) 0.0217(4) 0.0185(4) 0.0038(2) 0.0082(3) 0.0046(3)
Ow3 O 0.0167(3) 0.0093(3) 0.0090(3) 0.0012(2) 0.0064(2) 0.0000(2)
Ow4 O 0.0129(3) 0.0134(3) 0.0174(3) -0.0005(2) 0.0068(2) 0.0042(2)
Li1 Li 0.0163(7) 0.0098(7) 0.0198(8) -0.0015(5) 0.0073(6) -0.0004(6)
Li2 Li 0.0170(7) 0.0110(7) 0.0164(7) 0.0012(5) 0.0062(5) -0.0013(5)

loop_
_atom_type_symbol
_atom_type_scat_dispersion_real
_atom_type_scat_dispersion_imag
_atom_type_scat_source
_atom_type_scat_Cromer_Mann_a1
_atom_type_scat_Cromer_Mann_b1
_atom_type_scat_Cromer_Mann_a2
_atom_type_scat_Cromer_Mann_b2
_atom_type_scat_Cromer_Mann_a3
_atom_type_scat_Cromer_Mann_b3
_atom_type_scat_Cromer_Mann_a4
_atom_type_scat_Cromer_Mann_b4
_atom_type_scat_Cromer_Mann_c
C 0.0033 0.0016 'International Tables Vol C tables 4.2.6.8 and 6.1.1.4' 2.31 20.843901 1.02 10.2075 1.5886 0.5687 0.865 51.651199 0.2156
H 0.0000 0.0000 'International Tables Vol C tables 4.2.6.8 and 6.1.1.4' 0.493002 10.5109 0.322912 26.1257 0.140191 3.14236 0.04081 57.799702 0.003038
Li -0.0003 0.0001 'International Tables Vol C tables 4.2.6.8 and 6.1.1.4' 1.1282 3.9546 0.7508 1.0524 0.6175 85.390503 0.4653 168.261002 0.0377
O 0.0106 0.0060 'International Tables Vol C tables 4.2.6.8 and 6.1.1.4' 3.0485 13.2771 2.2868 5.7011 1.5463 0.3239 0.867 32.908901 0.2508

loop_
_geom_angle_atom_site_label_1
_geom_angle_atom_site_label_2
_geom_angle_atom_site_label_3
_geom_angle_site_symmetry_3
_geom_angle
C3A O3A Li2 . 118.59(7)
C2A O2A C4A . 112.48(6)
O3A C3A C2A . 124.42(8)
O3A C3A C1A . 115.65(7)
C2A C3A C1A . 119.93(7)
O2A C2A C3A . 119.41(7)
O2A C2A C1A 3_655 120.10(7)
C3A C2A C1A 3_655 120.48(8)
O1A C1A C3A . 115.15(7)
O1A C1A C2A 3_655 125.33(8)
C3A C1A C2A 3_655 119.52(7)
O2A C4A H2A . 111.6(7)
O2A C4A H3A . 108.2(8)
O2A C4A H1A . 108.1(6)
H2A C4A H3A . 108.8(9)
H2A C4A H1A . 108.9(10)
H3A C4A H1A . 111.3(11)
Hw3b Ow3 Hw3a . 100.5(14)
Li1 Ow1 Hw1b . 126.2(8)
Li1 Ow1 Hw1a . 110.1(10)
Hw1b Ow1 Hw1a . 98.8(14)
Li1 Ow4 Hw4a . 131.5(9)
Li1 Ow4 Hw4b . 120.7(11)
Hw4a Ow4 Hw4b . 97.0(15)
C3B O3B Li1 . 115.96(8)
C2B O2B C4B . 111.27(6)
Li2 Ow2 Hw2b . 115.3(11)
Li2 Ow2 Hw2a . 138.3(8)
Hw2b Ow2 Hw2a . 104.2(14)
O1B C1B C3B . 114.96(7)
O1B C1B C2B . 125.35(8)
C3B C1B C2B . 119.69(7)
O3B C3B C1B . 114.86(7)
O3B C3B C2B 3_666 125.41(8)
C1B C3B C2B 3_666 119.73(7)
O2B C2B C1B . 119.28(7)
O2B C2B C3B 3_666 120.16(7)
C1B C2B C3B 3_666 120.56(8)
O2B C4B H1B . 107.4(8)
O2B C4B H2B . 111.5(8)
O2B C4B H3B . 108.2(7)
H1B C4B H2B . 108.4(10)
H1B C4B H3B . 110.9(12)
H2B C4B H3B . 110.4(11)
Ow1 Li1 Ow4 . 106.51(7)
Ow1 Li1 O3B . 146.95(8)
Ow4 Li1 O3B . 106.28(8)
O3A Li2 Ow2 . 109.92(8)

loop_
_geom_bond_atom_site_label_1
_geom_bond_atom_site_label_2
_geom_bond_site_symmetry_2
_geom_bond_distance
O1A C1A . 1.2706(10)
O3A C3A . 1.2525(11)
O3A Li2 . 2.0358(16)
O2A C2A . 1.3899(10)
O2A C4A . 1.4375(11)
C3a C2A . 1.4120(11)
C3a C1A . 1.5328(12)
C2A C1A 3_655 1.3892(12)
C4A H2A . 0.954(11)
C4A H3A . 0.965(13)
C4A H1A . 0.993(13)
Ow3 Hw3b . 0.874(13)
Ow3 Hw3a . 0.818(16)
O1B C1B . 1.2569(10)
Ow1 Li1 . 1.9665(16)
Ow1 Hw1b . 0.858(14)
Ow1 Hw1a . 0.850(16)
Ow4 Li1 . 1.9472(16)
Ow4 Hw4a . 0.815(16)
Ow4 Hw4b . 0.814(14)
O3B C3B . 1.2632(11)
O3B Li1 . 1.9968(16)
O2B C2B . 1.3906(10)
O2B C4B . 1.4405(10)
Ow2 Li2 . 1.9218(16)
Ow2 Hw2b . 0.759(15)
Ow2 Hw2a . 0.812(15)
C1B C3B . 1.5370(12)
C1B C2B . 1.4034(12)
C3B C2B 3_666 1.3942(11)
C4B H1B . 0.975(13)
C4B H2B . 0.968(12)
C4B H3B . 0.949(14)

loop_
_geom_hbond_atom_site_label_D
_geom_hbond_atom_site_label_H
_geom_hbond_atom_site_label_A
_geom_hbond_site_symmetry_A
_geom_hbond_distance_DH
_geom_hbond_distance_HA
_geom_hbond_distance_DA
_geom_hbond_angle_DHA
Ow3 Hw3b O1A 3_665 0.874(13) 1.924(13) 2.7763(8) 164.8(14)
Ow1 Hw1b O1B 3_676 0.858(14) 1.868(14) 2.7134(9) 168.2(15)
Ow1 Hw1a O3A 1_565 0.850(16) 1.884(16) 2.7290(10) 172.6(15)
Ow2 Hw2b Ow4 4_464 0.759(15) 2.140(16) 2.8931(10) 172.0(13)
Ow2 Hw2a Ow1 2_545 0.812(15) 2.037(15) 2.8322(10) 166.4(13)
Ow4 Hw4a Ow3 2_655 0.815(16) 1.904(16) 2.6794(10) 158.8(13)
Ow4 Hw4b O1A 2_655 0.814(14) 2.049(15) 2.8188(8) 157.6(16)
Ow3 Hw3a O3B . 0.818(16) 1.866(16) 2.6802(10) 173.7(14)
